data_8100607
loop_
_publ_author_name
'Ramazani, Ali'
'Morsali, Ali'
'Jamali, Fahimeh'
'Gouranlou, Farideh'

_publ_section_title
;
Crystal structure of bis[5-methyl-1-(2'-pyridyl)pyrazol-3-carboxamide]-
nitratozinc(II) nitrate perchlorate monohydrate, [Zn(C~0~H~10~N~4~O)
~2~NO~3~][(NO~3~)~0.6~(ClO~4~)~0.4~] &#x00B7; H~2~O, an unusual zinc(II) 
complex
;
_journal_issue 2
_journal_name_full 'Zeitschrift f\"ur Kristallographie - New Crystal Structures'
_journal_page_first 228
_journal_page_last 230
_journal_volume 217
_journal_year 2002
_chemical_formula_moiety 'C20 H20 N9 O5 Zn 1+, 0.4(Cl O4 1-), 0.6(N O3 1-) H2 O'
_chemical_formula_structural '[Zn(L)2 NO3][(NO3)0.6(ClO4)0.4] . H2O'
_chemical_formula_sum 'C20 H22 Cl0.4 N9.6 O9.4 Zn'
_chemical_formula_weight 626.82
_chemical_melting_point 220
_chemical_name_common IRIB-ZU
_space_group_IT_number 2
_symmetry_cell_setting triclinic
_symmetry_space_group_name_Hall '-P 1'
_symmetry_space_group_name_H-M 'P -1'
_cell_angle_alpha 95.375(16)
_cell_angle_beta 98.866(15)
_cell_angle_gamma 106.313(15)
_cell_formula_units_Z 2
_cell_length_a 7.5884(14)
_cell_length_b 9.688(2)
_cell_length_c 18.538(4)
_cell_measurement_temperature 293(2)
_cell_volume 1278.9(4)
_diffrn_ambient_temperature 293(2)
_exptl_crystal_density_diffrn 1.628
_cod_depositor_comments
;
The following automatic conversions were performed:
'_symmetry_cell_setting' value 'Triclinic' changed to 'triclinic'
according to '/home/saulius/struct/CIF-dictionaries/cif_core.dic'
dictionary named 'cif_core.dic' version 2.4.1 from 2010-06-29.

Automatic conversion script
Id: cif_fix_enum 1527 2010-12-29 10:47:43Z saulius 
;
_cod_original_formula_sum 'C20 H22 Cl0.40 N9.60 O9.40 Zn'
_cod_database_code 8100607

loop_
_symmetry_equiv_pos_as_xyz
'x, y, z'
'-x, -y, -z'

loop_
_atom_site_label
_atom_site_type_symbol
_atom_site_fract_x
_atom_site_fract_y
_atom_site_fract_z
_atom_site_U_iso_or_equiv
_atom_site_adp_type
_atom_site_occupancy
_atom_site_symmetry_multiplicity
_atom_site_calc_flag
_atom_site_refinement_flags
_atom_site_disorder_assembly
_atom_site_disorder_group
Zn1 Zn -0.03980(8) 0.24127(6) 0.16006(3) 0.0345(2) Uani 1 2 d . . .
N1 N 0.0924(6) 0.2109(4) 0.26192(19) 0.0322(9) Uani 1 2 d . . .
O1 O 0.2743(5) 0.0754(4) 0.17177(17) 0.0407(8) Uani 1 2 d . . .
N2 N 0.0283(6) 0.2610(4) 0.3202(2) 0.0344(9) Uani 1 2 d . . .
N3 N 0.4629(7) 0.0462(6) 0.2721(3) 0.0465(12) Uani 1 2 d . . .
H3B H 0.510(8) 0.066(6) 0.321(4) 0.050(16) Uiso 1 2 d . . .
H3A H 0.536(10) 0.001(7) 0.244(4) 0.07(2) Uiso 1 2 d . . .
C3 C 0.1232(8) 0.2389(7) 0.3851(3) 0.0471(14) Uani 1 2 d . . .
C4 C 0.2494(8) 0.1730(7) 0.3667(3) 0.0441(13) Uani 1 2 d . . .
H4 H 0.334(8) 0.147(6) 0.397(3) 0.041(14) Uiso 1 2 d . . .
C5 C 0.2269(7) 0.1574(5) 0.2900(2) 0.0327(11) Uani 1 2 d . . .
C6 C -0.1185(7) 0.3250(5) 0.3046(3) 0.0353(11) Uani 1 2 d . . .
N7 N -0.1795(6) 0.3217(4) 0.2330(2) 0.0348(9) Uani 1 2 d . . .
C8 C -0.3190(8) 0.3800(6) 0.2133(3) 0.0442(13) Uani 1 2 d . . .
H8 H -0.376(9) 0.379(7) 0.155(4) 0.064(18) Uiso 1 2 d . . .
C9 C -0.3971(9) 0.4412(6) 0.2641(3) 0.0494(14) Uani 1 2 d . . .
H9 H -0.492(8) 0.480(6) 0.253(3) 0.041(15) Uiso 1 2 d . . .
C10 C -0.3336(10) 0.4441(7) 0.3374(3) 0.0542(16) Uani 1 2 d . . .
H10 H -0.385(8) 0.476(6) 0.372(3) 0.045(15) Uiso 1 2 d . . .
C11 C -0.1909(9) 0.3854(7) 0.3591(3) 0.0475(14) Uani 1 2 d . . .
H11 H -0.152(7) 0.376(6) 0.408(3) 0.039(14) Uiso 1 2 d . . .
C12 C 0.3236(7) 0.0886(5) 0.2394(2) 0.0341(11) Uani 1 2 d . . .
C13 C 0.0888(12) 0.2768(11) 0.4609(3) 0.082(3) Uani 1 2 d . . .
H13C H 0.1755 0.2515 0.4967 0.064(18) Uiso 1 2 calc R . .
H13B H -0.0366 0.2240 0.4641 0.07(2) Uiso 1 2 calc R . .
H13A H 0.1056 0.3793 0.4703 0.16(5) Uiso 1 2 calc R . .
O1' O -0.1899(6) 0.2731(3) 0.05515(17) 0.0432(9) Uani 1 2 d . . .
N1' N -0.1712(6) 0.0331(4) 0.10585(19) 0.0312(9) Uani 1 2 d . . .
N2' N -0.1769(6) -0.1040(4) 0.11762(19) 0.0320(9) Uani 1 2 d . . .
N3' N -0.2836(7) 0.1639(5) -0.0631(2) 0.0410(11) Uani 1 2 d . . .
H3D H -0.310(8) 0.095(6) -0.096(3) 0.039(15) Uiso 1 2 d . . .
H3C H -0.289(7) 0.233(5) -0.078(3) 0.022(12) Uiso 1 2 d . . .
C3' C -0.2329(7) -0.1983(5) 0.0530(2) 0.0333(11) Uani 1 2 d . . .
C4' C -0.2624(8) -0.1165(5) -0.0020(3) 0.0349(11) Uani 1 2 d . . .
H4' H -0.298(8) -0.146(6) -0.047(3) 0.044(15) Uiso 1 2 d . . .
C5' C -0.2250(7) 0.0243(5) 0.0328(2) 0.0298(10) Uani 1 2 d . . .
C6' C -0.1415(7) -0.1363(5) 0.1911(2) 0.0313(11) Uani 1 2 d . . .
N7' N -0.2352(7) -0.0888(5) 0.2375(2) 0.0426(11) Uani 1 2 d . . .
C8' C -0.2004(10) -0.1176(7) 0.3066(3) 0.0565(17) Uani 1 2 d . . .
H8' H -0.260(9) -0.077(7) 0.337(4) 0.060(18) Uiso 1 2 d . . .
C9' C -0.0799(10) -0.1953(7) 0.3291(3) 0.0554(16) Uani 1 2 d . . .
H9' H -0.038(8) -0.210(6) 0.376(3) 0.047(15) Uiso 1 2 d . . .
C10' C 0.0110(10) -0.2446(6) 0.2800(3) 0.0499(15) Uani 1 2 d . . .
H10' H 0.089(9) -0.278(7) 0.295(3) 0.051(18) Uiso 1 2 d . . .
C11' C -0.0183(8) -0.2135(5) 0.2087(3) 0.0384(12) Uani 1 2 d . . .
H11' H 0.047(8) -0.237(6) 0.174(3) 0.039(14) Uiso 1 2 d . . .
C12' C -0.2307(7) 0.1640(5) 0.0080(2) 0.0330(11) Uani 1 2 d . . .
C13' C -0.2567(9) -0.3565(5) 0.0496(3) 0.0456(14) Uani 1 2 d . . .
H13F H -0.3138 -0.3920 0.0897 0.065(19) Uiso 1 2 calc R . .
H13E H -0.1367 -0.3727 0.0533 0.08(2) Uiso 1 2 calc R . .
H13D H -0.3350 -0.4071 0.0036 0.07(2) Uiso 1 2 calc R . .
N4 N 0.2171(7) 0.4834(4) 0.1348(2) 0.0400(10) Uani 1 2 d . . .
O2 O 0.2038(6) 0.3479(4) 0.1281(2) 0.0469(9) Uani 1 2 d . . .
O3 O 0.0937(7) 0.5210(5) 0.1578(3) 0.0736(14) Uani 1 2 d . . .
O4 O 0.3524(6) 0.5682(4) 0.1181(2) 0.0593(11) Uani 1 2 d . . .
O1W O 0.3863(8) -0.0567(6) 0.5715(3) 0.0878(16) Uani 1 2 d . . .
H1W H 0.3714 -0.1183 0.5336 0.132 Uiso 1 2 d R . .
H2W H 0.4661 0.0265 0.5758 0.132 Uiso 1 2 d R . .
N1S N 0.3556(6) -0.3111(5) 0.4138(2) 0.0223(19) Uani 0.60 2 d PD A 1
O1S O 0.3193(11) -0.4112(8) 0.3603(3) 0.139(3) Uani 1 2 d D . .
O2S O 0.2270(11) -0.2927(13) 0.4454(5) 0.197(5) Uani 1 2 d D . .
O3S O 0.5245(8) -0.2376(9) 0.4291(5) 0.167(4) Uani 1 2 d D . .
Cl1 Cl 0.3674(6) -0.3464(4) 0.4325(2) 0.0535(12) Uani 0.40 2 d PD A 2
O4S O 0.434(3) -0.4358(18) 0.4782(10) 0.142(7) Uani 0.40 2 d PD A 2

loop_
_atom_site_aniso_label
_atom_site_aniso_U_11
_atom_site_aniso_U_22
_atom_site_aniso_U_33
_atom_site_aniso_U_23
_atom_site_aniso_U_13
_atom_site_aniso_U_12
Zn1 0.0463(5) 0.0339(3) 0.0265(3) 0.0017(2) 0.0071(2) 0.0179(3)
N1 0.037(3) 0.040(2) 0.0261(18) 0.0020(15) 0.0098(16) 0.0204(18)
O1 0.056(3) 0.0462(19) 0.0288(16) 0.0056(14) 0.0099(15) 0.0279(17)
N2 0.034(3) 0.047(2) 0.0269(18) -0.0011(16) 0.0065(16) 0.0216(19)
N3 0.049(3) 0.069(3) 0.035(2) 0.006(2) 0.010(2) 0.037(3)
C3 0.046(4) 0.076(4) 0.026(2) 0.001(2) 0.007(2) 0.031(3)
C4 0.041(4) 0.071(4) 0.031(2) 0.009(2) 0.005(2) 0.034(3)
C5 0.034(3) 0.040(2) 0.028(2) 0.0049(18) 0.0073(19) 0.018(2)
C6 0.035(3) 0.039(2) 0.035(2) -0.0013(19) 0.008(2) 0.017(2)
N7 0.039(3) 0.036(2) 0.0333(19) 0.0030(15) 0.0056(17) 0.0184(18)
C8 0.042(4) 0.043(3) 0.049(3) 0.001(2) 0.003(2) 0.019(2)
C9 0.044(4) 0.051(3) 0.059(3) 0.003(3) 0.005(3) 0.028(3)
C10 0.054(4) 0.061(4) 0.057(4) -0.004(3) 0.019(3) 0.032(3)
C11 0.049(4) 0.065(3) 0.036(3) -0.004(2) 0.010(2) 0.032(3)
C12 0.041(3) 0.034(2) 0.032(2) 0.0036(18) 0.011(2) 0.017(2)
C13 0.085(7) 0.164(9) 0.027(3) 0.012(4) 0.013(3) 0.083(6)
O1' 0.066(3) 0.0336(17) 0.0320(17) 0.0022(13) 0.0028(16) 0.0226(17)
N1' 0.041(3) 0.0289(18) 0.0281(18) 0.0049(14) 0.0086(16) 0.0166(17)
N2' 0.044(3) 0.0311(19) 0.0277(18) 0.0074(15) 0.0112(16) 0.0182(17)
N3' 0.061(3) 0.038(2) 0.029(2) 0.0065(19) 0.0057(19) 0.024(2)
C3' 0.036(3) 0.030(2) 0.035(2) -0.0002(17) 0.014(2) 0.010(2)
C4' 0.042(3) 0.038(2) 0.026(2) 0.0011(18) 0.007(2) 0.014(2)
C5' 0.030(3) 0.036(2) 0.027(2) 0.0044(17) 0.0058(18) 0.014(2)
C6' 0.040(3) 0.030(2) 0.031(2) 0.0062(17) 0.013(2) 0.017(2)
N7' 0.056(3) 0.053(2) 0.034(2) 0.0120(18) 0.020(2) 0.033(2)
C8' 0.079(5) 0.072(4) 0.038(3) 0.016(3) 0.026(3) 0.044(4)
C9' 0.080(5) 0.064(4) 0.033(3) 0.019(2) 0.015(3) 0.034(3)
C10' 0.066(5) 0.045(3) 0.049(3) 0.016(2) 0.006(3) 0.032(3)
C11' 0.049(4) 0.038(3) 0.037(2) 0.0071(19) 0.015(2) 0.023(2)
C12' 0.036(3) 0.039(2) 0.029(2) 0.0061(18) 0.0077(19) 0.018(2)
C13' 0.066(4) 0.028(2) 0.041(3) 0.002(2) 0.011(3) 0.012(2)
N4 0.053(3) 0.035(2) 0.038(2) 0.0083(17) 0.011(2) 0.020(2)
O2 0.063(3) 0.0361(18) 0.056(2) 0.0191(16) 0.0232(19) 0.0264(18)
O3 0.073(4) 0.053(2) 0.106(4) -0.006(2) 0.037(3) 0.032(2)
O4 0.065(3) 0.048(2) 0.070(3) 0.024(2) 0.022(2) 0.014(2)
O1W 0.110(5) 0.105(4) 0.059(3) 0.005(3) 0.015(3) 0.052(3)
N1S 0.015(4) 0.044(4) 0.016(3) 0.010(3) -0.012(2) 0.028(3)
O1S 0.168(7) 0.161(7) 0.107(5) -0.027(5) 0.002(5) 0.107(6)
O2S 0.149(8) 0.334(15) 0.146(8) -0.013(8) 0.072(6) 0.124(9)
O3S 0.172(9) 0.144(8) 0.179(9) 0.038(7) 0.040(7) 0.027(7)
Cl1 0.058(3) 0.069(3) 0.042(2) 0.0143(19) -0.0027(18) 0.036(2)
O4S 0.140(16) 0.161(18) 0.108(13) 0.047(12) -0.016(11) 0.033(13)

loop_
_geom_bond_atom_site_label_1
_geom_bond_atom_site_label_2
_geom_bond_distance
_geom_bond_site_symmetry_2
_geom_bond_publ_flag
Zn1 O2 2.053(4) . ?
Zn1 N1' 2.063(4) . ?
Zn1 N7 2.066(4) . ?
Zn1 N1 2.084(4) . ?
Zn1 O1' 2.191(3) . ?
N1 C5 1.329(6) . ?
N1 N2 1.355(5) . ?
O1 C12 1.235(5) . ?
N2 C3 1.370(6) . ?
N2 C6 1.425(6) . ?
N3 C12 1.322(7) . ?
C3 C4 1.358(8) . ?
C3 C13 1.500(7) . ?
C4 C5 1.395(6) . ?
C5 C12 1.495(6) . ?
C6 N7 1.330(6) . ?
C6 C11 1.381(7) . ?
N7 C8 1.352(7) . ?
C8 C9 1.361(8) . ?
C9 C10 1.365(9) . ?
C10 C11 1.382(9) . ?
O1' C12' 1.240(5) . ?
N1' C5' 1.341(5) . ?
N1' N2' 1.355(5) . ?
N2' C3' 1.368(6) . ?
N2' C6' 1.429(5) . ?
N3' C12' 1.317(6) . ?
C3' C4' 1.378(7) . ?
C3' C13' 1.486(6) . ?
C4' C5' 1.385(6) . ?
C5' C12' 1.478(6) . ?
C6' N7' 1.325(6) . ?
C6' C11' 1.372(7) . ?
N7' C8' 1.340(7) . ?
C8' C9' 1.379(9) . ?
C9' C10' 1.353(9) . ?
C10' C11' 1.382(7) . ?
N4 O3 1.214(6) . ?
N4 O4 1.224(6) . ?
N4 O2 1.281(5) . ?
N1S O3S 1.252(3) . ?
N1S O2S 1.258(3) . ?
N1S O1S 1.259(3) . ?
O1S Cl1 1.371(3) . ?
O2S Cl1 1.353(3) . ?
O3S Cl1 1.366(3) . ?
Cl1 O4S 1.406(4) . ?
